data_7014381
loop_
_publ_author_name
'Meinholz, Margret M.'
'Pandey, Sushil K.'
'Deuerlein, Stephan M.'
'Stalke, Dietmar'

_publ_section_title
;
 Access to new Janus head ligands: linking sulfur diimides and
 phosphanes for hemilabile tripodal scorpionates.
;
_journal_issue 8
_journal_name_full 'Dalton transactions (Cambridge, England : 2003)'
_journal_page_first 1662
_journal_page_last 1671
_journal_paper_doi 10.1039/c0dt00665c
_journal_volume 40
_journal_year 2011
_chemical_formula_sum 'C18 H52 Mg N4 P2 S2 Si4'
_chemical_formula_weight 587.37
_chemical_name_systematic
;
?
;
_space_group_IT_number 14
_symmetry_cell_setting monoclinic
_symmetry_space_group_name_Hall '-P 2yn'
_symmetry_space_group_name_H-M 'P 1 21/n 1'
_atom_sites_solution_hydrogens geom
_atom_sites_solution_primary direct
_atom_sites_solution_secondary difmap
_audit_creation_method SHELXL-97
_cell_angle_alpha 90.00
_cell_angle_beta 99.2730(10)
_cell_angle_gamma 90.00
_cell_formula_units_Z 4
_cell_length_a 10.2563(5)
_cell_length_b 17.8142(8)
_cell_length_c 19.2917(9)
_cell_measurement_reflns_used 9638
_cell_measurement_temperature 100(2)
_cell_measurement_theta_max 30.119
_cell_measurement_theta_min 2.9235
_cell_volume 3478.7(3)
_computing_cell_refinement 'SAINT V7.46A'
_computing_data_collection 'APEX2 v2.2-0'
_computing_data_reduction 'SAINT V7.46A'
_computing_molecular_graphics 'XSHELL v4.01'
_computing_structure_refinement 'SHELXL in SHELXTL v2008/4 (Sheldrick, 2008)'
_computing_structure_solution 'SHELXS in SHELXTL v2008/4 (Sheldrick, 2008)'
_diffrn_ambient_temperature 100(2)
_diffrn_measured_fraction_theta_full 0.998
_diffrn_measured_fraction_theta_max 0.998
_diffrn_measurement_device_type 'Bruker TXS-Mo rotating anode'
_diffrn_measurement_method 'omega scans'
_diffrn_radiation_monochromator 'INCOATEC Helios mirror optics'
_diffrn_radiation_source 'Bruker TXS-Mo rotating anode'
_diffrn_radiation_type MoK\a
_diffrn_radiation_wavelength 0.71073
_diffrn_reflns_av_R_equivalents 0.0192
_diffrn_reflns_av_sigmaI/netI 0.0072
_diffrn_reflns_limit_h_max 13
_diffrn_reflns_limit_h_min -14
_diffrn_reflns_limit_k_max 24
_diffrn_reflns_limit_k_min 0
_diffrn_reflns_limit_l_max 26
_diffrn_reflns_limit_l_min 0
_diffrn_reflns_number 156125
_diffrn_reflns_theta_full 29.13
_diffrn_reflns_theta_max 29.13
_diffrn_reflns_theta_min 2.68
_exptl_absorpt_coefficient_mu 0.415
_exptl_absorpt_correction_T_max 0.8857
_exptl_absorpt_correction_T_min 0.8176
_exptl_absorpt_correction_type empirical
_exptl_absorpt_process_details SADABS-2008/2
_exptl_crystal_colour colourless
_exptl_crystal_density_diffrn 1.122
_exptl_crystal_density_method 'not measured'
_exptl_crystal_description block
_exptl_crystal_F_000 1272
_exptl_crystal_size_max 0.56
_exptl_crystal_size_mid 0.52
_exptl_crystal_size_min 0.30
_refine_diff_density_max 0.286
_refine_diff_density_min -0.263
_refine_diff_density_rms 0.040
_refine_ls_extinction_method none
_refine_ls_goodness_of_fit_ref 1.019
_refine_ls_hydrogen_treatment constr
_refine_ls_matrix_type full
_refine_ls_number_parameters 296
_refine_ls_number_reflns 9326
_refine_ls_number_restraints 0
_refine_ls_restrained_S_all 1.019
_refine_ls_R_factor_all 0.0238
_refine_ls_R_factor_gt 0.0213
_refine_ls_shift/su_max 0.002
_refine_ls_shift/su_mean 0.000
_refine_ls_structure_factor_coef Fsqd
_refine_ls_weighting_details 'calc w=1/[\s^2^(Fo^2^)+(0.0374P)^2^+0.6229P] where P=(Fo^2^+2Fc^2^)/3'
_refine_ls_weighting_scheme calc
_refine_ls_wR_factor_gt 0.0612
_refine_ls_wR_factor_ref 0.0630
_reflns_number_gt 8689
_reflns_number_total 9326
_reflns_threshold_expression >2sigma(I)
_cod_data_source_file C0DT00665C.TXT
_cod_data_source_block p21na
_cod_original_sg_symbol_H-M P21/n
_cod_database_code 7014381

loop_
_symmetry_equiv_pos_as_xyz
'x, y, z'
'-x+1/2, y+1/2, -z+1/2'
'-x, -y, -z'
'x-1/2, -y-1/2, z-1/2'

loop_
_atom_site_label
_atom_site_type_symbol
_atom_site_fract_x
_atom_site_fract_y
_atom_site_fract_z
_atom_site_U_iso_or_equiv
_atom_site_adp_type
_atom_site_occupancy
_atom_site_symmetry_multiplicity
_atom_site_calc_flag
_atom_site_refinement_flags
_atom_site_disorder_assembly
_atom_site_disorder_group
C1 C 0.55174(12) 0.05301(7) 0.15089(7) 0.0469(3) Uani 1 1 d . . .
H1A H 0.6384 0.0374 0.1758 0.070 Uiso 1 1 calc R . .
H1B H 0.5039 0.0090 0.1295 0.070 Uiso 1 1 calc R . .
H1C H 0.5012 0.0764 0.1841 0.070 Uiso 1 1 calc R . .
C2 C 0.40448(10) 0.14667(6) 0.03437(6) 0.0405(2) Uani 1 1 d . . .
H2A H 0.3529 0.1682 0.0681 0.061 Uiso 1 1 calc R . .
H2B H 0.3605 0.1013 0.0135 0.061 Uiso 1 1 calc R . .
H2C H 0.4114 0.1834 -0.0027 0.061 Uiso 1 1 calc R . .
C3 C 0.67192(13) 0.08001(7) 0.01762(8) 0.0510(3) Uani 1 1 d . . .
H3A H 0.6755 0.1151 -0.0211 0.076 Uiso 1 1 calc R . .
H3B H 0.6301 0.0331 -0.0009 0.076 Uiso 1 1 calc R . .
H3C H 0.7618 0.0696 0.0416 0.076 Uiso 1 1 calc R . .
C4 C 0.97153(11) 0.30443(9) 0.32816(6) 0.0490(3) Uani 1 1 d . . .
H4A H 1.0184 0.2623 0.3106 0.073 Uiso 1 1 calc R . .
H4B H 0.9971 0.3082 0.3792 0.073 Uiso 1 1 calc R . .
H4C H 0.9946 0.3511 0.3061 0.073 Uiso 1 1 calc R . .
C5 C 0.74229(13) 0.20379(7) 0.35344(6) 0.0439(2) Uani 1 1 d . . .
H5A H 0.6465 0.1964 0.3421 0.066 Uiso 1 1 calc R . .
H5B H 0.7675 0.2109 0.4042 0.066 Uiso 1 1 calc R . .
H5C H 0.7876 0.1596 0.3386 0.066 Uiso 1 1 calc R . .
C6 C 0.70040(13) 0.37085(7) 0.33575(6) 0.0468(3) Uani 1 1 d . . .
H6A H 0.7259 0.4164 0.3129 0.070 Uiso 1 1 calc R . .
H6B H 0.7232 0.3763 0.3868 0.070 Uiso 1 1 calc R . .
H6C H 0.6050 0.3630 0.3230 0.070 Uiso 1 1 calc R . .
C7 C 0.53375(9) 0.32681(6) 0.13889(5) 0.03252(19) Uani 1 1 d . . .
H7A H 0.5195 0.3642 0.1749 0.039 Uiso 1 1 calc R . .
H7B H 0.4468 0.3130 0.1117 0.039 Uiso 1 1 calc R . .
C8 C 0.54262(11) 0.35128(7) -0.00674(6) 0.0403(2) Uani 1 1 d . . .
H8A H 0.4518 0.3681 -0.0063 0.060 Uiso 1 1 calc R . .
H8B H 0.5425 0.2977 -0.0183 0.060 Uiso 1 1 calc R . .
H8C H 0.5808 0.3798 -0.0420 0.060 Uiso 1 1 calc R . .
C9 C 0.61499(12) 0.46717(6) 0.09177(7) 0.0425(2) Uani 1 1 d . . .
H9A H 0.6570 0.4956 0.0579 0.064 Uiso 1 1 calc R . .
H9B H 0.6540 0.4818 0.1396 0.064 Uiso 1 1 calc R . .
H9C H 0.5200 0.4778 0.0842 0.064 Uiso 1 1 calc R . .
C10 C 1.10769(16) 0.03233(7) 0.11427(7) 0.0529(3) Uani 1 1 d . . .
H10A H 1.0254 0.0201 0.0829 0.079 Uiso 1 1 calc R . .
H10B H 1.1409 -0.0126 0.1408 0.079 Uiso 1 1 calc R . .
H10C H 1.1736 0.0498 0.0864 0.079 Uiso 1 1 calc R . .
C11 C 0.95284(13) 0.07306(7) 0.22977(8) 0.0522(3) Uani 1 1 d . . .
H11A H 0.9419 0.1105 0.2656 0.078 Uiso 1 1 calc R . .
H11B H 0.9838 0.0257 0.2526 0.078 Uiso 1 1 calc R . .
H11C H 0.8679 0.0648 0.1993 0.078 Uiso 1 1 calc R . .
C12 C 1.23366(13) 0.12980(8) 0.23581(7) 0.0507(3) Uani 1 1 d . . .
H12A H 1.2988 0.1482 0.2079 0.076 Uiso 1 1 calc R . .
H12B H 1.2675 0.0844 0.2613 0.076 Uiso 1 1 calc R . .
H12C H 1.2174 0.1685 0.2695 0.076 Uiso 1 1 calc R . .
C13 C 0.97530(11) 0.47737(6) 0.15723(6) 0.0385(2) Uani 1 1 d . . .
H13A H 0.9154 0.4868 0.1131 0.058 Uiso 1 1 calc R . .
H13B H 1.0189 0.5243 0.1742 0.058 Uiso 1 1 calc R . .
H13C H 0.9248 0.4579 0.1924 0.058 Uiso 1 1 calc R . .
C14 C 1.19183(11) 0.44243(6) 0.07076(6) 0.0381(2) Uani 1 1 d . . .
H14A H 1.2555 0.4045 0.0609 0.057 Uiso 1 1 calc R . .
H14B H 1.2386 0.4890 0.0862 0.057 Uiso 1 1 calc R . .
H14C H 1.1281 0.4521 0.0281 0.057 Uiso 1 1 calc R . .
C15 C 1.23021(11) 0.39622(7) 0.22227(6) 0.0407(2) Uani 1 1 d . . .
H15A H 1.1868 0.3923 0.2638 0.061 Uiso 1 1 calc R . .
H15B H 1.2890 0.4399 0.2271 0.061 Uiso 1 1 calc R . .
H15C H 1.2818 0.3507 0.2180 0.061 Uiso 1 1 calc R . .
C16 C 1.07110(9) 0.24072(5) 0.01281(5) 0.02937(18) Uani 1 1 d . . .
H16A H 1.0963 0.1899 -0.0010 0.035 Uiso 1 1 calc R . .
H16B H 1.1237 0.2780 -0.0089 0.035 Uiso 1 1 calc R . .
C17 C 0.86535(12) 0.19627(7) -0.09518(6) 0.0447(3) Uani 1 1 d . . .
H17A H 0.7746 0.2029 -0.1196 0.067 Uiso 1 1 calc R . .
H17B H 0.8792 0.1437 -0.0809 0.067 Uiso 1 1 calc R . .
H17C H 0.9274 0.2100 -0.1267 0.067 Uiso 1 1 calc R . .
C18 C 0.89229(12) 0.34899(6) -0.05865(6) 0.0393(2) Uani 1 1 d . . .
H18A H 0.9617 0.3510 -0.0881 0.059 Uiso 1 1 calc R . .
H18B H 0.9086 0.3878 -0.0223 0.059 Uiso 1 1 calc R . .
H18C H 0.8062 0.3577 -0.0878 0.059 Uiso 1 1 calc R . .
Mg1 Mg 0.84415(3) 0.259423(15) 0.125479(15) 0.02079(6) Uani 1 1 d . . .
N1 N 0.65840(7) 0.20131(4) 0.11403(4) 0.02503(14) Uani 1 1 d . . .
N2 N 0.75639(7) 0.27743(5) 0.21678(4) 0.02680(14) Uani 1 1 d . . .
N3 N 1.00987(7) 0.18657(4) 0.13298(4) 0.02494(14) Uani 1 1 d . . .
N4 N 1.01921(7) 0.32483(4) 0.11849(4) 0.02351(13) Uani 1 1 d . . .
P1 P 0.64113(2) 0.366561(13) 0.079863(12) 0.02736(5) Uani 1 1 d . . .
P2 P 0.89308(2) 0.256598(13) -0.017241(12) 0.02547(5) Uani 1 1 d . . .
S1 S 0.61595(2) 0.243711(12) 0.180783(11) 0.02574(5) Uani 1 1 d . . .
S2 S 1.10343(2) 0.250117(11) 0.108218(11) 0.02316(5) Uani 1 1 d . . .
Si1 Si 0.57413(2) 0.122104(14) 0.080760(14) 0.02768(6) Uani 1 1 d . . .
Si2 Si 0.79036(3) 0.288572(16) 0.306406(13) 0.02863(6) Uani 1 1 d . . .
Si3 Si 1.07576(2) 0.107430(13) 0.176304(13) 0.02652(6) Uani 1 1 d . . .
Si4 Si 1.10212(2) 0.407293(13) 0.141933(13) 0.02562(5) Uani 1 1 d . . .

loop_
_atom_site_aniso_label
_atom_site_aniso_U_11
_atom_site_aniso_U_22
_atom_site_aniso_U_33
_atom_site_aniso_U_23
_atom_site_aniso_U_13
_atom_site_aniso_U_12
C1 0.0438(6) 0.0382(5) 0.0572(7) 0.0169(5) 0.0039(5) -0.0045(5)
C2 0.0317(5) 0.0420(5) 0.0435(6) 0.0035(4) -0.0071(4) -0.0066(4)
C3 0.0505(7) 0.0420(6) 0.0650(8) -0.0225(6) 0.0227(6) -0.0094(5)
C4 0.0327(5) 0.0827(9) 0.0305(5) -0.0031(5) 0.0022(4) -0.0085(5)
C5 0.0522(6) 0.0508(6) 0.0316(5) 0.0083(4) 0.0157(5) 0.0022(5)
C6 0.0540(7) 0.0465(6) 0.0412(6) -0.0132(5) 0.0120(5) 0.0029(5)
C7 0.0252(4) 0.0374(5) 0.0358(5) -0.0003(4) 0.0075(4) 0.0089(4)
C8 0.0413(5) 0.0439(6) 0.0331(5) 0.0009(4) -0.0020(4) 0.0060(4)
C9 0.0407(5) 0.0292(5) 0.0572(7) -0.0031(4) 0.0065(5) 0.0078(4)
C10 0.0798(9) 0.0314(5) 0.0479(6) -0.0020(5) 0.0115(6) 0.0175(6)
C11 0.0524(7) 0.0446(6) 0.0645(8) 0.0257(6) 0.0247(6) 0.0073(5)
C12 0.0440(6) 0.0505(7) 0.0507(7) 0.0104(5) -0.0132(5) 0.0068(5)
C13 0.0370(5) 0.0287(4) 0.0509(6) -0.0096(4) 0.0101(4) -0.0008(4)
C14 0.0372(5) 0.0333(5) 0.0462(6) 0.0085(4) 0.0139(4) -0.0045(4)
C15 0.0346(5) 0.0480(6) 0.0372(5) -0.0012(4) -0.0013(4) -0.0103(4)
C16 0.0282(4) 0.0344(4) 0.0274(4) 0.0008(3) 0.0105(3) 0.0060(3)
C17 0.0446(6) 0.0531(6) 0.0366(5) -0.0173(5) 0.0074(4) -0.0014(5)
C18 0.0461(6) 0.0374(5) 0.0351(5) 0.0114(4) 0.0085(4) 0.0078(4)
Mg1 0.01980(13) 0.02171(13) 0.02118(13) 0.00122(10) 0.00429(10) 0.00095(10)
N1 0.0220(3) 0.0278(3) 0.0256(3) -0.0023(3) 0.0050(3) -0.0010(3)
N2 0.0232(3) 0.0361(4) 0.0215(3) -0.0013(3) 0.0048(3) -0.0026(3)
N3 0.0225(3) 0.0220(3) 0.0304(4) 0.0055(3) 0.0049(3) 0.0018(3)
N4 0.0223(3) 0.0205(3) 0.0283(3) -0.0003(3) 0.0059(3) 0.0001(2)
P1 0.02629(11) 0.02635(11) 0.02890(11) 0.00022(8) 0.00278(8) 0.00706(8)
P2 0.02820(11) 0.02676(11) 0.02230(10) -0.00055(8) 0.00662(8) 0.00360(8)
S1 0.02109(10) 0.03269(11) 0.02422(10) 0.00005(7) 0.00600(8) -0.00032(7)
S2 0.01987(9) 0.02317(9) 0.02693(10) 0.00248(7) 0.00524(7) 0.00179(7)
Si1 0.02496(11) 0.02537(11) 0.03224(13) -0.00030(9) 0.00314(9) -0.00251(9)
Si2 0.02771(12) 0.03848(14) 0.02036(11) -0.00221(9) 0.00588(9) -0.00127(10)
Si3 0.02919(12) 0.02246(11) 0.02781(12) 0.00470(9) 0.00428(9) 0.00544(9)
Si4 0.02519(11) 0.02257(11) 0.02939(12) -0.00048(9) 0.00531(9) -0.00361(8)

loop_
_atom_type_symbol
_atom_type_description
_atom_type_scat_dispersion_real
_atom_type_scat_dispersion_imag
_atom_type_scat_source
C C 0.0033 0.0016 'International Tables Vol C Tables 4.2.6.8 and 6.1.1.4'
H H 0.0000 0.0000 'International Tables Vol C Tables 4.2.6.8 and 6.1.1.4'
N N 0.0061 0.0033 'International Tables Vol C Tables 4.2.6.8 and 6.1.1.4'
Mg Mg 0.0486 0.0363 'International Tables Vol C Tables 4.2.6.8 and 6.1.1.4'
Si Si 0.0817 0.0704 'International Tables Vol C Tables 4.2.6.8 and 6.1.1.4'
P P 0.1023 0.0942 'International Tables Vol C Tables 4.2.6.8 and 6.1.1.4'
S S 0.1246 0.1234 'International Tables Vol C Tables 4.2.6.8 and 6.1.1.4'

loop_
_geom_angle_atom_site_label_1
_geom_angle_atom_site_label_2
_geom_angle_atom_site_label_3
_geom_angle
_geom_angle_site_symmetry_1
_geom_angle_site_symmetry_3
_geom_angle_publ_flag
Si1 C1 H1A 109.5 . . ?
Si1 C1 H1B 109.5 . . ?
H1A C1 H1B 109.5 . . ?
Si1 C1 H1C 109.5 . . ?
H1A C1 H1C 109.5 . . ?
H1B C1 H1C 109.5 . . ?
Si1 C2 H2A 109.5 . . ?
Si1 C2 H2B 109.5 . . ?
H2A C2 H2B 109.5 . . ?
Si1 C2 H2C 109.5 . . ?
H2A C2 H2C 109.5 . . ?
H2B C2 H2C 109.5 . . ?
Si1 C3 H3A 109.5 . . ?
Si1 C3 H3B 109.5 . . ?
H3A C3 H3B 109.5 . . ?
Si1 C3 H3C 109.5 . . ?
H3A C3 H3C 109.5 . . ?
H3B C3 H3C 109.5 . . ?
Si2 C4 H4A 109.5 . . ?
Si2 C4 H4B 109.5 . . ?
H4A C4 H4B 109.5 . . ?
Si2 C4 H4C 109.5 . . ?
H4A C4 H4C 109.5 . . ?
H4B C4 H4C 109.5 . . ?
Si2 C5 H5A 109.5 . . ?
Si2 C5 H5B 109.5 . . ?
H5A C5 H5B 109.5 . . ?
Si2 C5 H5C 109.5 . . ?
H5A C5 H5C 109.5 . . ?
H5B C5 H5C 109.5 . . ?
Si2 C6 H6A 109.5 . . ?
Si2 C6 H6B 109.5 . . ?
H6A C6 H6B 109.5 . . ?
Si2 C6 H6C 109.5 . . ?
H6A C6 H6C 109.5 . . ?
H6B C6 H6C 109.5 . . ?
S1 C7 P1 107.75(5) . . ?
S1 C7 H7A 110.2 . . ?
P1 C7 H7A 110.2 . . ?
S1 C7 H7B 110.2 . . ?
P1 C7 H7B 110.2 . . ?
H7A C7 H7B 108.5 . . ?
P1 C8 H8A 109.5 . . ?
P1 C8 H8B 109.5 . . ?
H8A C8 H8B 109.5 . . ?
P1 C8 H8C 109.5 . . ?
H8A C8 H8C 109.5 . . ?
H8B C8 H8C 109.5 . . ?
P1 C9 H9A 109.5 . . ?
P1 C9 H9B 109.5 . . ?
H9A C9 H9B 109.5 . . ?
P1 C9 H9C 109.5 . . ?
H9A C9 H9C 109.5 . . ?
H9B C9 H9C 109.5 . . ?
Si3 C10 H10A 109.5 . . ?
Si3 C10 H10B 109.5 . . ?
H10A C10 H10B 109.5 . . ?
Si3 C10 H10C 109.5 . . ?
H10A C10 H10C 109.5 . . ?
H10B C10 H10C 109.5 . . ?
Si3 C11 H11A 109.5 . . ?
Si3 C11 H11B 109.5 . . ?
H11A C11 H11B 109.5 . . ?
Si3 C11 H11C 109.5 . . ?
H11A C11 H11C 109.5 . . ?
H11B C11 H11C 109.5 . . ?
Si3 C12 H12A 109.5 . . ?
Si3 C12 H12B 109.5 . . ?
H12A C12 H12B 109.5 . . ?
Si3 C12 H12C 109.5 . . ?
H12A C12 H12C 109.5 . . ?
H12B C12 H12C 109.5 . . ?
Si4 C13 H13A 109.5 . . ?
Si4 C13 H13B 109.5 . . ?
H13A C13 H13B 109.5 . . ?
Si4 C13 H13C 109.5 . . ?
H13A C13 H13C 109.5 . . ?
H13B C13 H13C 109.5 . . ?
Si4 C14 H14A 109.5 . . ?
Si4 C14 H14B 109.5 . . ?
H14A C14 H14B 109.5 . . ?
Si4 C14 H14C 109.5 . . ?
H14A C14 H14C 109.5 . . ?
H14B C14 H14C 109.5 . . ?
Si4 C15 H15A 109.5 . . ?
Si4 C15 H15B 109.5 . . ?
H15A C15 H15B 109.5 . . ?
Si4 C15 H15C 109.5 . . ?
H15A C15 H15C 109.5 . . ?
H15B C15 H15C 109.5 . . ?
S2 C16 P2 108.21(5) . . ?
S2 C16 H16A 110.1 . . ?
P2 C16 H16A 110.1 . . ?
S2 C16 H16B 110.1 . . ?
P2 C16 H16B 110.1 . . ?
H16A C16 H16B 108.4 . . ?
P2 C17 H17A 109.5 . . ?
P2 C17 H17B 109.5 . . ?
H17A C17 H17B 109.5 . . ?
P2 C17 H17C 109.5 . . ?
H17A C17 H17C 109.5 . . ?
H17B C17 H17C 109.5 . . ?
P2 C18 H18A 109.5 . . ?
P2 C18 H18B 109.5 . . ?
H18A C18 H18B 109.5 . . ?
P2 C18 H18C 109.5 . . ?
H18A C18 H18C 109.5 . . ?
H18B C18 H18C 109.5 . . ?
N3 Mg1 N2 118.44(3) . . ?
N3 Mg1 N1 113.52(3) . . ?
N2 Mg1 N1 70.81(3) . . ?
N3 Mg1 N4 70.75(3) . . ?
N2 Mg1 N4 115.88(3) . . ?
N1 Mg1 N4 169.95(3) . . ?
N3 Mg1 P1 164.65(2) . . ?
N2 Mg1 P1 76.69(2) . . ?
N1 Mg1 P1 72.54(2) . . ?
N4 Mg1 P1 101.07(2) . . ?
N3 Mg1 P2 78.09(2) . . ?
N2 Mg1 P2 163.15(2) . . ?
N1 Mg1 P2 100.47(2) . . ?
N4 Mg1 P2 71.05(2) . . ?
P1 Mg1 P2 87.007(10) . . ?
S1 N1 Si1 119.81(4) . . ?
S1 N1 Mg1 92.37(3) . . ?
Si1 N1 Mg1 144.68(4) . . ?
S1 N2 Si2 119.91(4) . . ?
S1 N2 Mg1 93.15(4) . . ?
Si2 N2 Mg1 143.69(4) . . ?
S2 N3 Si3 121.02(4) . . ?
S2 N3 Mg1 93.38(3) . . ?
Si3 N3 Mg1 141.33(4) . . ?
S2 N4 Si4 118.95(4) . . ?
S2 N4 Mg1 91.68(3) . . ?
Si4 N4 Mg1 145.44(4) . . ?
C8 P1 C9 100.94(5) . . ?
C8 P1 C7 102.10(5) . . ?
C9 P1 C7 100.59(5) . . ?
C8 P1 Mg1 116.75(4) . . ?
C9 P1 Mg1 136.80(4) . . ?
C7 P1 Mg1 91.80(3) . . ?
C18 P2 C17 100.38(6) . . ?
C18 P2 C16 102.10(5) . . ?
C17 P2 C16 100.53(5) . . ?
C18 P2 Mg1 114.39(4) . . ?
C17 P2 Mg1 140.11(4) . . ?
C16 P2 Mg1 91.05(3) . . ?
N2 S1 N1 100.44(4) . . ?
N2 S1 C7 101.86(4) . . ?
N1 S1 C7 101.02(4) . . ?
N3 S2 N4 100.80(4) . . ?
N3 S2 C16 102.43(4) . . ?
N4 S2 C16 100.69(4) . . ?
N1 Si1 C3 106.47(5) . . ?
N1 Si1 C1 112.46(5) . . ?
C3 Si1 C1 110.56(6) . . ?
N1 Si1 C2 110.95(4) . . ?
C3 Si1 C2 109.81(6) . . ?
C1 Si1 C2 106.63(5) . . ?
N2 Si2 C4 106.12(5) . . ?
N2 Si2 C6 111.44(5) . . ?
C4 Si2 C6 109.69(6) . . ?
N2 Si2 C5 111.62(5) . . ?
C4 Si2 C5 110.21(6) . . ?
C6 Si2 C5 107.77(6) . . ?
N3 Si3 C11 106.94(5) . . ?
N3 Si3 C10 111.90(5) . . ?
C11 Si3 C10 109.03(7) . . ?
N3 Si3 C12 110.91(5) . . ?
C11 Si3 C12 109.12(7) . . ?
C10 Si3 C12 108.87(7) . . ?
N4 Si4 C13 106.62(4) . . ?
N4 Si4 C15 112.24(4) . . ?
C13 Si4 C15 110.75(5) . . ?
N4 Si4 C14 111.82(4) . . ?
C13 Si4 C14 109.25(5) . . ?
C15 Si4 C14 106.19(5) . . ?

loop_
_geom_bond_atom_site_label_1
_geom_bond_atom_site_label_2
_geom_bond_distance
_geom_bond_site_symmetry_2
_geom_bond_publ_flag
C1 Si1 1.8704(12) . ?
C1 H1A 0.9800 . ?
C1 H1B 0.9800 . ?
C1 H1C 0.9800 . ?
C2 Si1 1.8757(11) . ?
C2 H2A 0.9800 . ?
C2 H2B 0.9800 . ?
C2 H2C 0.9800 . ?
C3 Si1 1.8561(12) . ?
C3 H3A 0.9800 . ?
C3 H3B 0.9800 . ?
C3 H3C 0.9800 . ?
C4 Si2 1.8594(12) . ?
C4 H4A 0.9800 . ?
C4 H4B 0.9800 . ?
C4 H4C 0.9800 . ?
C5 Si2 1.8685(12) . ?
C5 H5A 0.9800 . ?
C5 H5B 0.9800 . ?
C5 H5C 0.9800 . ?
C6 Si2 1.8677(12) . ?
C6 H6A 0.9800 . ?
C6 H6B 0.9800 . ?
C6 H6C 0.9800 . ?
C7 S1 1.8263(10) . ?
C7 P1 1.8481(10) . ?
C7 H7A 0.9900 . ?
C7 H7B 0.9900 . ?
C8 P1 1.8281(11) . ?
C8 H8A 0.9800 . ?
C8 H8B 0.9800 . ?
C8 H8C 0.9800 . ?
C9 P1 1.8321(11) . ?
C9 H9A 0.9800 . ?
C9 H9B 0.9800 . ?
C9 H9C 0.9800 . ?
C10 Si3 1.8590(12) . ?
C10 H10A 0.9800 . ?
C10 H10B 0.9800 . ?
C10 H10C 0.9800 . ?
C11 Si3 1.8567(12) . ?
C11 H11A 0.9800 . ?
C11 H11B 0.9800 . ?
C11 H11C 0.9800 . ?
C12 Si3 1.8709(12) . ?
C12 H12A 0.9800 . ?
C12 H12B 0.9800 . ?
C12 H12C 0.9800 . ?
C13 Si4 1.8603(11) . ?
C13 H13A 0.9800 . ?
C13 H13B 0.9800 . ?
C13 H13C 0.9800 . ?
C14 Si4 1.8790(10) . ?
C14 H14A 0.9800 . ?
C14 H14B 0.9800 . ?
C14 H14C 0.9800 . ?
C15 Si4 1.8737(11) . ?
C15 H15A 0.9800 . ?
C15 H15B 0.9800 . ?
C15 H15C 0.9800 . ?
C16 S2 1.8245(10) . ?
C16 P2 1.8463(10) . ?
C16 H16A 0.9900 . ?
C16 H16B 0.9900 . ?
C17 P2 1.8326(11) . ?
C17 H17A 0.9800 . ?
C17 H17B 0.9800 . ?
C17 H17C 0.9800 . ?
C18 P2 1.8290(10) . ?
C18 H18A 0.9800 . ?
C18 H18B 0.9800 . ?
C18 H18C 0.9800 . ?
Mg1 N3 2.1248(8) . ?
Mg1 N2 2.1276(8) . ?
Mg1 N1 2.1481(8) . ?
Mg1 N4 2.1627(8) . ?
Mg1 P1 2.8570(4) . ?
Mg1 P2 2.8776(4) . ?
N1 S1 1.6123(8) . ?
N1 Si1 1.7237(8) . ?
N2 S1 1.6111(8) . ?
N2 Si2 1.7193(8) . ?
N3 S2 1.6057(7) . ?
N3 Si3 1.7207(7) . ?
N4 S2 1.6162(7) . ?
N4 Si4 1.7209(7) . ?

loop_
_geom_torsion_atom_site_label_1
_geom_torsion_atom_site_label_2
_geom_torsion_atom_site_label_3
_geom_torsion_atom_site_label_4
_geom_torsion
_geom_torsion_site_symmetry_1
_geom_torsion_site_symmetry_2
_geom_torsion_site_symmetry_3
_geom_torsion_site_symmetry_4
_geom_torsion_publ_flag
N3 Mg1 N1 S1 125.45(4) . . . . ?
N2 Mg1 N1 S1 11.97(3) . . . . ?
N4 Mg1 N1 S1 -121.25(17) . . . . ?
P1 Mg1 N1 S1 -69.63(3) . . . . ?
P2 Mg1 N1 S1 -153.10(3) . . . . ?
N3 Mg1 N1 Si1 -31.34(9) . . . . ?
N2 Mg1 N1 Si1 -144.82(8) . . . . ?
N4 Mg1 N1 Si1 82.0(2) . . . . ?
P1 Mg1 N1 Si1 133.58(8) . . . . ?
P2 Mg1 N1 Si1 50.12(8) . . . . ?
N3 Mg1 N2 S1 -118.96(4) . . . . ?
N1 Mg1 N2 S1 -11.98(3) . . . . ?
N4 Mg1 N2 S1 159.89(3) . . . . ?
P1 Mg1 N2 S1 63.89(3) . . . . ?
P2 Mg1 N2 S1 48.98(11) . . . . ?
N3 Mg1 N2 Si2 37.72(9) . . . . ?
N1 Mg1 N2 Si2 144.70(9) . . . . ?
N4 Mg1 N2 Si2 -43.43(9) . . . . ?
P1 Mg1 N2 Si2 -139.42(8) . . . . ?
P2 Mg1 N2 Si2 -154.33(5) . . . . ?
N2 Mg1 N3 S2 -121.97(4) . . . . ?
N1 Mg1 N3 S2 157.93(3) . . . . ?
N4 Mg1 N3 S2 -12.29(3) . . . . ?
P1 Mg1 N3 S2 47.49(11) . . . . ?
P2 Mg1 N3 S2 61.58(3) . . . . ?
N2 Mg1 N3 Si3 32.19(8) . . . . ?
N1 Mg1 N3 Si3 -47.91(8) . . . . ?
N4 Mg1 N3 Si3 141.87(8) . . . . ?
P1 Mg1 N3 Si3 -158.34(5) . . . . ?
P2 Mg1 N3 Si3 -144.26(7) . . . . ?
N3 Mg1 N4 S2 12.19(3) . . . . ?
N2 Mg1 N4 S2 125.22(4) . . . . ?
N1 Mg1 N4 S2 -104.69(17) . . . . ?
P1 Mg1 N4 S2 -154.33(3) . . . . ?
P2 Mg1 N4 S2 -71.42(3) . . . . ?
N3 Mg1 N4 Si4 -141.48(8) . . . . ?
N2 Mg1 N4 Si4 -28.45(9) . . . . ?
N1 Mg1 N4 Si4 101.65(18) . . . . ?
P1 Mg1 N4 Si4 52.01(8) . . . . ?
P2 Mg1 N4 Si4 134.92(8) . . . . ?
S1 C7 P1 C8 113.25(6) . . . . ?
S1 C7 P1 C9 -143.01(6) . . . . ?
S1 C7 P1 Mg1 -4.61(5) . . . . ?
N3 Mg1 P1 C8 52.33(10) . . . . ?
N2 Mg1 P1 C8 -137.18(5) . . . . ?
N1 Mg1 P1 C8 -63.42(5) . . . . ?
N4 Mg1 P1 C8 108.56(5) . . . . ?
P2 Mg1 P1 C8 38.53(5) . . . . ?
N3 Mg1 P1 C9 -95.58(11) . . . . ?
N2 Mg1 P1 C9 74.91(7) . . . . ?
N1 Mg1 P1 C9 148.67(7) . . . . ?
N4 Mg1 P1 C9 -39.35(7) . . . . ?
P2 Mg1 P1 C9 -109.37(6) . . . . ?
N3 Mg1 P1 C7 156.84(10) . . . . ?
N2 Mg1 P1 C7 -32.67(4) . . . . ?
N1 Mg1 P1 C7 41.09(4) . . . . ?
N4 Mg1 P1 C7 -146.93(4) . . . . ?
P2 Mg1 P1 C7 143.05(3) . . . . ?
S2 C16 P2 C18 107.54(6) . . . . ?
S2 C16 P2 C17 -149.33(6) . . . . ?
S2 C16 P2 Mg1 -7.70(4) . . . . ?
N3 Mg1 P2 C18 -133.37(5) . . . . ?
N2 Mg1 P2 C18 57.45(10) . . . . ?
N1 Mg1 P2 C18 114.56(5) . . . . ?
N4 Mg1 P2 C18 -59.85(5) . . . . ?
P1 Mg1 P2 C18 42.93(4) . . . . ?
N3 Mg1 P2 C17 78.31(7) . . . . ?
N2 Mg1 P2 C17 -90.88(11) . . . . ?
N1 Mg1 P2 C17 -33.77(7) . . . . ?
N4 Mg1 P2 C17 151.82(7) . . . . ?
P1 Mg1 P2 C17 -105.39(7) . . . . ?
N3 Mg1 P2 C16 -29.57(4) . . . . ?
N2 Mg1 P2 C16 161.25(9) . . . . ?
N1 Mg1 P2 C16 -141.64(4) . . . . ?
N4 Mg1 P2 C16 43.95(4) . . . . ?
P1 Mg1 P2 C16 146.73(3) . . . . ?
Si2 N2 S1 N1 -148.91(5) . . . . ?
Mg1 N2 S1 N1 15.40(4) . . . . ?
Si2 N2 S1 C7 107.37(6) . . . . ?
Mg1 N2 S1 C7 -88.32(4) . . . . ?
Si1 N1 S1 N2 149.53(5) . . . . ?
Mg1 N1 S1 N2 -15.24(4) . . . . ?
Si1 N1 S1 C7 -106.07(6) . . . . ?
Mg1 N1 S1 C7 89.16(4) . . . . ?
P1 C7 S1 N2 56.09(6) . . . . ?
P1 C7 S1 N1 -47.18(6) . . . . ?
Si3 N3 S2 N4 -145.59(5) . . . . ?
Mg1 N3 S2 N4 15.88(4) . . . . ?
Si3 N3 S2 C16 110.80(6) . . . . ?
Mg1 N3 S2 C16 -87.73(4) . . . . ?
Si4 N4 S2 N3 147.71(5) . . . . ?
Mg1 N4 S2 N3 -15.58(4) . . . . ?
Si4 N4 S2 C16 -107.28(5) . . . . ?
Mg1 N4 S2 C16 89.43(4) . . . . ?
P2 C16 S2 N3 59.27(5) . . . . ?
P2 C16 S2 N4 -44.43(5) . . . . ?
S1 N1 Si1 C3 -168.90(6) . . . . ?
Mg1 N1 Si1 C3 -15.90(10) . . . . ?
S1 N1 Si1 C1 -47.68(7) . . . . ?
Mg1 N1 Si1 C1 105.33(8) . . . . ?
S1 N1 Si1 C2 71.65(7) . . . . ?
Mg1 N1 Si1 C2 -135.34(8) . . . . ?
S1 N2 Si2 C4 165.73(7) . . . . ?
Mg1 N2 Si2 C4 12.85(10) . . . . ?
S1 N2 Si2 C6 -74.91(7) . . . . ?
Mg1 N2 Si2 C6 132.21(8) . . . . ?
S1 N2 Si2 C5 45.64(7) . . . . ?
Mg1 N2 Si2 C5 -107.24(8) . . . . ?
S2 N3 Si3 C11 154.42(7) . . . . ?
Mg1 N3 Si3 C11 4.93(9) . . . . ?
S2 N3 Si3 C10 -86.24(8) . . . . ?
Mg1 N3 Si3 C10 124.27(8) . . . . ?
S2 N3 Si3 C12 35.55(8) . . . . ?
Mg1 N3 Si3 C12 -113.94(8) . . . . ?
S2 N4 Si4 C13 -174.59(5) . . . . ?
Mg1 N4 Si4 C13 -25.03(9) . . . . ?
S2 N4 Si4 C15 -53.15(7) . . . . ?
Mg1 N4 Si4 C15 96.40(8) . . . . ?
S2 N4 Si4 C14 66.07(6) . . . . ?
Mg1 N4 Si4 C14 -144.38(7) . . . . ?
